data_1536361
loop_
_publ_author_name
'Demartin, F.'
'Gramaccioli, C.M.'
'Diella, V.'
'Pilati, T.'
'Gentile, P.'

_publ_section_title
;
 A crystal-chemical investigation of alpine gadolinite
;
_journal_name_full 'Canadian Mineralogist'
_journal_page_first 127
_journal_page_last 136
_journal_volume 30
_journal_year 1993
_chemical_compound_source 'Beura, Ossola, Italy'
_chemical_formula_sum 'B0.64 Be1.36 Ca0.22 Dy0.4 Fe0.5 H0.6 O10 Si2 Y1.38'
_chemical_name_mineral Gadolinite-(Y)
_chemical_name_systematic
;
Fe0.5 (Y1.38 Dy0.4 Ca0.22) ((Be1.36 B0.64) Si2 O9.4 (O H)0.6)
;
_space_group_IT_number 14
_symmetry_space_group_name_Hall '-P 2ybc'
_symmetry_space_group_name_H-M 'P 1 21/c 1'
_cell_angle_alpha 90
_cell_angle_beta 90.41
_cell_angle_gamma 90
_cell_formula_units_Z 2
_cell_length_a 4.743
_cell_length_b 7.568
_cell_length_c 9.9
_cell_volume 355.352
_citation_journal_id_ASTM CAMIA6
_database_code_amcsd 0005287
_exptl_crystal_density_diffrn 4.297
_cod_data_source_file Demartin_CAMIA6_1993_1552.cif
_cod_data_source_block H0.6B0.64Be1.36Ca0.22Dy0.4Fe0.5O10Si2Y1.38
_cod_original_cell_volume 355.3516
_cod_original_formula_sum 'H0.6 B0.64 Be1.36 Ca0.22 Dy0.4 Fe0.5 O10 Si2 Y1.38'
_cod_database_code 1536361

loop_
_space_group_symop_operation_xyz
x,y,z
-x,y+1/2,-z+1/2
-x,-y,-z
x,-y-1/2,z-1/2

loop_
_atom_site_label
_atom_site_type_symbol
_atom_site_fract_x
_atom_site_fract_y
_atom_site_fract_z
_atom_site_occupancy
_atom_site_U_iso_or_equiv
Be1 Be+2 0.4509 0.4144 0.3364 0.68 0.0
Dy1 Dy+3 0.00019 0.10751 0.33146 0.2 0.0
O2 O-2 0.325 0.2886 0.4519 1 0.0
Ca1 Ca+2 0.00019 0.10751 0.33146 0.11 0.0
O4 O-2 0.6864 0.1054 0.1448 1 0.0
O5 O-2 0.7876 0.4118 0.3326 1 0.0
Si1 Si+4 0.52 0.2762 0.07938 1 0.0
B1 B+3 0.4509 0.4144 0.3364 0.32 0.0
Fe1 Fe+2 0 0 0 0.5 0.0
O1 O-2 0.7604 0.4119 0.0319 1 0.0
Y1 Y+3 0.00019 0.10751 0.33146 0.69 0.0
O3 O-2 0.307 0.3458 0.1972 1 0.0

loop_
_cod_related_entry_id
_cod_related_entry_database
_cod_related_entry_code
1 AMCSD 0005287
